data_2108400
loop_
_publ_author_name
'Zherebtsov, D. A.'
'Schmidt, M. U.'
'Niewa, R.'
'Sakthidharan, C. P.'
'Podgornov, F. V.'
'Matveychuk, Y. V.'
'Nayfert, S. A.'
'Polozov, M. A.'
'Ivashevskaya, S. N.'
'Stash, A. I.'
'Chen, Yu-Sheng'
'Zhivulin, D. E.'
'Zhivulin, V. E.'
'Merzlov, S. V.'
'Bartashevich, E. V.'
'Avdin, V. V.'
'Hsu, Hua Shu'
'Guo, Feng Wei'

_publ_section_title
;
 Two new polymorphs of <i>cis</i>-perinone: crystal structures, physical
 and electric properties
;
_journal_issue 3
_journal_name_full 'Acta Crystallographica Section B'
_journal_page_first
;
;
_journal_paper_doi 10.1107/S2052520619003287
_journal_volume 75
_journal_year 2019
_chemical_formula_moiety 'C26 H12 N4 O2'
_chemical_formula_sum 'C26 H12 N4 O2'
_chemical_formula_weight 412.40
_chemical_melting_point 744
_chemical_name_common cis-perinone
_chemical_name_systematic bisbenzimidazo[2,1-b:1',2'-j]benzo[lmn][3,8]phenanthroline-6,9-dione
_space_group_IT_number 14
_symmetry_cell_setting monoclinic
_symmetry_space_group_name_Hall '-P 2ybc'
_symmetry_space_group_name_H-M 'P 1 21/c 1'
_atom_sites_solution_hydrogens geom
_audit_creation_method SHELXL-2014/7
_cell_angle_alpha 90
_cell_angle_beta 95.8533(12)
_cell_angle_gamma 90
_cell_formula_units_Z 4
_cell_length_a 13.1190(8)
_cell_length_b 4.7770(3)
_cell_length_c 27.3921(17)
_cell_measurement_reflns_used 5223
_cell_measurement_temperature 100(2)
_cell_measurement_theta_max 17.428
_cell_measurement_theta_min 2.382
_cell_volume 1707.70(18)
_computing_cell_refinement 'SAINT V8.32B (Bruker AXS Inc., 2013)'
_computing_data_collection 'APEX II v.2013.6-2, (Bruker, 2013)'
_computing_data_reduction 'SAINT V8.32B (Bruker AXS Inc., 2013)'
_computing_molecular_graphics 'Bruker SHELXTL (Bruker AXS Inc., 2013)'
_computing_structure_refinement 'SHELXL-2014/7 (Sheldrick, 2014)'
_computing_structure_solution 'SHELXT-2014/4 (Sheldrick, 2014)'
_diffrn_ambient_temperature 100(2)
_diffrn_measured_fraction_theta_full 0.977
_diffrn_measured_fraction_theta_max 0.949
_diffrn_measurement_device_type 'Bruker APEX II CCD diffractometer'
_diffrn_measurement_method \f-scan
_diffrn_radiation_monochromator 'diamond (111)'
_diffrn_radiation_type synchrotron
_diffrn_radiation_wavelength 0.41328
_diffrn_reflns_av_R_equivalents 0.0753
_diffrn_reflns_av_unetI/netI 0.0637
_diffrn_reflns_Laue_measured_fraction_full 0.977
_diffrn_reflns_Laue_measured_fraction_max 0.949
_diffrn_reflns_limit_h_max 19
_diffrn_reflns_limit_h_min -19
_diffrn_reflns_limit_k_max 4
_diffrn_reflns_limit_k_min -6
_diffrn_reflns_limit_l_max 40
_diffrn_reflns_limit_l_min -39
_diffrn_reflns_number 26791
_diffrn_reflns_point_group_measured_fraction_full 0.977
_diffrn_reflns_point_group_measured_fraction_max 0.949
_diffrn_reflns_theta_full 14.357
_diffrn_reflns_theta_max 17.686
_diffrn_reflns_theta_min 0.869
_diffrn_source 'Advanced photon source'
_exptl_absorpt_coefficient_mu 0.029
_exptl_absorpt_correction_type none
_exptl_crystal_colour red
_exptl_crystal_density_diffrn 1.604
_exptl_crystal_description plate
_exptl_crystal_F_000 848
_exptl_crystal_size_max 0.054
_exptl_crystal_size_mid 0.023
_exptl_crystal_size_min 0.006
_refine_diff_density_max 0.662
_refine_diff_density_min -0.316
_refine_diff_density_rms 0.080
_refine_ls_extinction_method none
_refine_ls_goodness_of_fit_ref 1.063
_refine_ls_hydrogen_treatment constr
_refine_ls_matrix_type full
_refine_ls_number_parameters 289
_refine_ls_number_reflns 5376
_refine_ls_number_restraints 0
_refine_ls_restrained_S_all 1.063
_refine_ls_R_factor_all 0.0940
_refine_ls_R_factor_gt 0.0656
_refine_ls_shift/su_max 0.000
_refine_ls_shift/su_mean 0.000
_refine_ls_structure_factor_coef Fsqd
_refine_ls_weighting_details 'w=1/[\s^2^(Fo^2^)+(0.1151P)^2^+0.2566P] where P=(Fo^2^+2Fc^2^)/3'
_refine_ls_weighting_scheme calc
_refine_ls_wR_factor_gt 0.1794
_refine_ls_wR_factor_ref 0.2031
_reflns_Friedel_coverage 0.000
_reflns_number_gt 3679
_reflns_number_total 5376
_reflns_threshold_expression 'I > 2\s(I)'
_cod_data_source_file um5024sup1.cif
_cod_data_source_block polymorph1
_cod_original_sg_symbol_H-M 'P 21/c'
_cod_database_code 2108400

loop_
_symmetry_equiv_pos_as_xyz
'x, y, z'
'-x, y+1/2, -z+1/2'
'-x, -y, -z'
'x, -y-1/2, z-1/2'

loop_
_atom_site_label
_atom_site_type_symbol
_atom_site_fract_x
_atom_site_fract_y
_atom_site_fract_z
_atom_site_U_iso_or_equiv
_atom_site_adp_type
_atom_site_occupancy
_atom_site_site_symmetry_order
_atom_site_calc_flag
_atom_site_refinement_flags_posn
_atom_site_refinement_flags_adp
O1 O 0.54706(10) -0.1783(3) 0.45993(5) 0.0297(3) Uani 1 1 d . .
O2 O 0.56344(10) 0.8576(3) 0.27759(5) 0.0286(3) Uani 1 1 d . .
N1 N 0.70844(11) -0.0567(3) 0.49048(5) 0.0212(3) Uani 1 1 d . .
N2 N 0.86812(11) 0.0372(3) 0.52634(5) 0.0229(3) Uani 1 1 d . .
N3 N 0.72829(11) 0.9507(3) 0.30653(5) 0.0191(3) Uani 1 1 d . .
N4 N 0.89346(11) 1.0686(3) 0.32888(5) 0.0215(3) Uani 1 1 d . .
C1 C 0.62860(13) 0.1885(3) 0.41937(6) 0.0209(3) Uani 1 1 d . .
C2 C 0.71995(13) 0.3459(3) 0.41729(6) 0.0186(3) Uani 1 1 d . .
C3 C 0.80751(13) 0.2996(3) 0.45135(6) 0.0199(3) Uani 1 1 d . .
C4 C 0.89671(14) 0.4462(4) 0.44682(6) 0.0218(3) Uani 1 1 d . .
H4B H 0.9559 0.4093 0.4689 0.026 Uiso 1 1 calc R U
C5 C 0.90112(13) 0.6486(4) 0.41013(6) 0.0218(3) Uani 1 1 d . .
H5A H 0.9628 0.7499 0.4079 0.026 Uiso 1 1 calc R U
C6 C 0.81646(13) 0.7023(3) 0.37711(6) 0.0191(3) Uani 1 1 d . .
C7 C 0.72450(13) 0.5485(3) 0.38001(6) 0.0184(3) Uani 1 1 d . .
C8 C 0.63626(13) 0.5911(4) 0.34588(6) 0.0208(3) Uani 1 1 d . .
C9 C 0.54899(13) 0.4329(4) 0.34854(7) 0.0244(4) Uani 1 1 d . .
H9A H 0.4911 0.4610 0.3252 0.029 Uiso 1 1 calc R U
C10 C 0.54526(14) 0.2317(4) 0.38528(7) 0.0242(4) Uani 1 1 d . .
H10A H 0.4849 0.1237 0.3868 0.029 Uiso 1 1 calc R U
C11 C 0.62146(13) -0.0307(4) 0.45749(6) 0.0229(4) Uani 1 1 d . .
C12 C 0.72339(14) -0.2321(4) 0.53177(6) 0.0228(4) Uani 1 1 d . .
C13 C 0.66126(15) -0.4327(4) 0.55088(7) 0.0266(4) Uani 1 1 d . .
H13A H 0.5945 -0.4743 0.5359 0.032 Uiso 1 1 calc R U
C14 C 0.70286(16) -0.5680(4) 0.59313(7) 0.0288(4) Uani 1 1 d . .
H14A H 0.6638 -0.7079 0.6074 0.035 Uiso 1 1 calc R U
C15 C 0.80114(16) -0.5032(4) 0.61524(7) 0.0298(4) Uani 1 1 d . .
H15A H 0.8266 -0.5993 0.6443 0.036 Uiso 1 1 calc R U
C16 C 0.86218(16) -0.3031(4) 0.59594(7) 0.0269(4) Uani 1 1 d . .
H16A H 0.9286 -0.2599 0.6112 0.032 Uiso 1 1 calc R U
C17 C 0.82195(14) -0.1685(4) 0.55339(6) 0.0239(4) Uani 1 1 d . .
C18 C 0.79938(13) 0.0971(4) 0.49012(6) 0.0202(3) Uani 1 1 d . .
C19 C 0.63632(13) 0.8050(3) 0.30698(6) 0.0218(3) Uani 1 1 d . .
C20 C 0.75207(13) 1.1609(3) 0.27367(6) 0.0199(3) Uani 1 1 d . .
C21 C 0.69356(14) 1.2934(4) 0.23530(6) 0.0243(4) Uani 1 1 d . .
H21A H 0.6235 1.2484 0.2267 0.029 Uiso 1 1 calc R U
C22 C 0.74393(14) 1.4964(4) 0.21025(7) 0.0247(4) Uani 1 1 d . .
H22A H 0.7077 1.5918 0.1834 0.030 Uiso 1 1 calc R U
C23 C 0.84649(14) 1.5623(4) 0.22376(6) 0.0247(4) Uani 1 1 d . .
H23A H 0.8787 1.6999 0.2055 0.030 Uiso 1 1 calc R U
C24 C 0.90276(14) 1.4335(4) 0.26291(7) 0.0247(4) Uani 1 1 d . .
H24A H 0.9721 1.4834 0.2722 0.030 Uiso 1 1 calc R U
C25 C 0.85440(13) 1.2285(4) 0.28826(6) 0.0207(3) Uani 1 1 d . .
C26 C 0.81756(12) 0.9084(3) 0.33848(6) 0.0191(3) Uani 1 1 d . .

loop_
_atom_site_aniso_label
_atom_site_aniso_U_11
_atom_site_aniso_U_22
_atom_site_aniso_U_33
_atom_site_aniso_U_23
_atom_site_aniso_U_13
_atom_site_aniso_U_12
O1 0.0280(7) 0.0265(7) 0.0351(8) 0.0011(5) 0.0059(6) -0.0075(5)
O2 0.0232(6) 0.0261(7) 0.0345(7) 0.0039(5) -0.0070(5) -0.0015(5)
N1 0.0240(7) 0.0181(7) 0.0219(7) -0.0012(5) 0.0043(5) -0.0033(5)
N2 0.0287(8) 0.0203(7) 0.0197(7) 0.0000(5) 0.0022(6) -0.0003(6)
N3 0.0205(7) 0.0157(7) 0.0207(7) -0.0004(5) 0.0003(5) 0.0005(5)
N4 0.0233(7) 0.0189(7) 0.0224(7) -0.0003(5) 0.0027(5) -0.0009(5)
C1 0.0245(8) 0.0147(8) 0.0241(8) -0.0035(6) 0.0046(6) -0.0009(6)
C2 0.0234(8) 0.0138(7) 0.0188(7) -0.0023(6) 0.0026(6) 0.0008(6)
C3 0.0242(8) 0.0163(8) 0.0194(7) -0.0016(6) 0.0037(6) 0.0006(6)
C4 0.0254(8) 0.0201(8) 0.0194(8) -0.0007(6) 0.0000(6) -0.0002(6)
C5 0.0238(8) 0.0191(8) 0.0223(8) -0.0014(6) 0.0015(6) -0.0023(6)
C6 0.0228(8) 0.0150(8) 0.0197(7) -0.0029(6) 0.0030(6) 0.0012(6)
C7 0.0219(8) 0.0130(7) 0.0204(7) -0.0019(5) 0.0028(6) 0.0018(6)
C8 0.0245(8) 0.0152(8) 0.0225(8) -0.0018(6) 0.0019(6) 0.0017(6)
C9 0.0213(8) 0.0205(9) 0.0307(9) -0.0012(7) -0.0015(7) 0.0001(6)
C10 0.0230(8) 0.0196(8) 0.0301(9) -0.0022(7) 0.0026(7) -0.0006(6)
C11 0.0245(8) 0.0202(8) 0.0245(8) -0.0046(6) 0.0050(7) -0.0012(6)
C12 0.0319(9) 0.0170(8) 0.0204(8) -0.0012(6) 0.0073(7) 0.0023(6)
C13 0.0340(10) 0.0216(9) 0.0257(9) -0.0010(7) 0.0092(7) -0.0007(7)
C14 0.0411(11) 0.0213(9) 0.0256(9) 0.0009(7) 0.0122(8) -0.0013(7)
C15 0.0422(11) 0.0232(9) 0.0250(9) 0.0032(7) 0.0080(8) 0.0013(8)
C16 0.0362(10) 0.0227(9) 0.0224(8) 0.0010(6) 0.0059(7) 0.0013(7)
C17 0.0309(9) 0.0208(8) 0.0208(8) -0.0017(6) 0.0059(7) 0.0004(7)
C18 0.0240(8) 0.0173(8) 0.0193(7) -0.0026(6) 0.0024(6) -0.0007(6)
C19 0.0213(8) 0.0167(8) 0.0271(9) -0.0035(6) 0.0009(6) -0.0008(6)
C20 0.0246(8) 0.0161(8) 0.0191(7) -0.0020(6) 0.0024(6) 0.0012(6)
C21 0.0259(8) 0.0223(9) 0.0239(8) -0.0041(6) -0.0010(6) 0.0009(6)
C22 0.0314(9) 0.0195(8) 0.0230(8) -0.0011(6) 0.0018(7) 0.0007(7)
C23 0.0310(9) 0.0200(9) 0.0238(8) 0.0008(6) 0.0057(7) -0.0007(7)
C24 0.0265(9) 0.0208(9) 0.0272(9) 0.0003(6) 0.0047(7) -0.0009(6)
C25 0.0221(8) 0.0174(8) 0.0224(8) -0.0019(6) 0.0016(6) 0.0006(6)
C26 0.0204(8) 0.0160(8) 0.0206(7) -0.0023(6) 0.0006(6) 0.0011(6)

loop_
_atom_type_symbol
_atom_type_description
_atom_type_scat_dispersion_real
_atom_type_scat_dispersion_imag
_atom_type_scat_source
C C -0.0001 0.0005 'International Tables Vol C Tables 4.2.6.8 and 6.1.1.4'
H H 0.0000 0.0000 'International Tables Vol C Tables 4.2.6.8 and 6.1.1.4'
N N 0.0005 0.0010 'International Tables Vol C Tables 4.2.6.8 and 6.1.1.4'
O O 0.0017 0.0018 'International Tables Vol C Tables 4.2.6.8 and 6.1.1.4'

loop_
_geom_angle_atom_site_label_1
_geom_angle_atom_site_label_2
_geom_angle_atom_site_label_3
_geom_angle
C11 N1 C18 126.34(15)
C11 N1 C12 128.01(15)
C18 N1 C12 105.62(14)
C18 N2 C17 104.68(14)
C19 N3 C26 126.20(14)
C19 N3 C20 127.70(14)
C26 N3 C20 106.07(13)
C26 N4 C25 104.76(14)
C10 C1 C2 120.49(16)
C10 C1 C11 118.55(15)
C2 C1 C11 120.94(16)
C7 C2 C1 119.31(15)
C7 C2 C3 119.36(15)
C1 C2 C3 121.31(15)
C4 C3 C2 119.85(15)
C4 C3 C18 122.10(15)
C2 C3 C18 118.05(15)
C3 C4 C5 120.83(16)
C3 C4 H4B 119.6
C5 C4 H4B 119.6
C6 C5 C4 120.56(16)
C6 C5 H5A 119.7
C4 C5 H5A 119.7
C5 C6 C7 119.81(15)
C5 C6 C26 122.51(15)
C7 C6 C26 117.68(15)
C2 C7 C6 119.54(15)
C2 C7 C8 118.71(15)
C6 C7 C8 121.75(15)
C9 C8 C7 120.62(16)
C9 C8 C19 118.60(15)
C7 C8 C19 120.78(15)
C8 C9 C10 120.36(16)
C8 C9 H9A 119.8
C10 C9 H9A 119.8
C1 C10 C9 120.49(16)
C1 C10 H10A 119.8
C9 C10 H10A 119.8
O1 C11 N1 121.73(17)
O1 C11 C1 123.84(17)
N1 C11 C1 114.43(15)
C13 C12 C17 122.72(17)
C13 C12 N1 132.31(17)
C17 C12 N1 104.97(15)
C14 C13 C12 115.98(18)
C14 C13 H13A 122.0
C12 C13 H13A 122.0
C13 C14 C15 121.55(18)
C13 C14 H14A 119.2
C15 C14 H14A 119.2
C16 C15 C14 121.97(18)
C16 C15 H15A 119.0
C14 C15 H15A 119.0
C15 C16 C17 117.05(18)
C15 C16 H16A 121.5
C17 C16 H16A 121.5
C16 C17 C12 120.72(17)
C16 C17 N2 128.30(17)
C12 C17 N2 110.98(15)
N2 C18 N1 113.75(15)
N2 C18 C3 127.46(16)
N1 C18 C3 118.78(15)
O2 C19 N3 121.03(16)
O2 C19 C8 124.37(16)
N3 C19 C8 114.59(14)
C21 C20 C25 123.44(16)
C21 C20 N3 131.97(16)
C25 C20 N3 104.56(14)
C20 C21 C22 115.89(17)
C20 C21 H21A 122.1
C22 C21 H21A 122.1
C21 C22 C23 121.32(17)
C21 C22 H22A 119.3
C23 C22 H22A 119.3
C24 C23 C22 121.98(17)
C24 C23 H23A 119.0
C22 C23 H23A 119.0
C23 C24 C25 117.77(17)
C23 C24 H24A 121.1
C25 C24 H24A 121.1
C24 C25 C20 119.57(16)
C24 C25 N4 129.14(16)
C20 C25 N4 111.30(15)
N4 C26 N3 113.31(15)
N4 C26 C6 127.72(15)
N3 C26 C6 118.96(15)

loop_
_geom_bond_atom_site_label_1
_geom_bond_atom_site_label_2
_geom_bond_distance
O1 C11 1.211(2)
O2 C19 1.212(2)
N1 C11 1.387(2)
N1 C18 1.402(2)
N1 C12 1.405(2)
N2 C18 1.303(2)
N2 C17 1.404(2)
N3 C19 1.394(2)
N3 C26 1.403(2)
N3 C20 1.405(2)
N4 C26 1.304(2)
N4 C25 1.403(2)
C1 C10 1.379(2)
C1 C2 1.421(2)
C1 C11 1.489(2)
C2 C7 1.413(2)
C2 C3 1.422(2)
C3 C4 1.380(2)
C3 C18 1.448(2)
C4 C5 1.400(2)
C4 H4B 0.9500
C5 C6 1.383(2)
C5 H5A 0.9500
C6 C7 1.422(2)
C6 C26 1.446(2)
C7 C8 1.426(2)
C8 C9 1.380(2)
C8 C19 1.476(2)
C9 C10 1.396(3)
C9 H9A 0.9500
C10 H10A 0.9500
C12 C13 1.394(2)
C12 C17 1.400(3)
C13 C14 1.388(3)
C13 H13A 0.9500
C14 C15 1.402(3)
C14 H14A 0.9500
C15 C16 1.386(3)
C15 H15A 0.9500
C16 C17 1.387(3)
C16 H16A 0.9500
C20 C21 1.389(2)
C20 C25 1.399(2)
C21 C22 1.393(3)
C21 H21A 0.9500
C22 C23 1.395(3)
C22 H22A 0.9500
C23 C24 1.383(3)
C23 H23A 0.9500
C24 C25 1.391(2)
C24 H24A 0.9500

loop_
_geom_torsion_atom_site_label_1
_geom_torsion_atom_site_label_2
_geom_torsion_atom_site_label_3
_geom_torsion_atom_site_label_4
_geom_torsion
C10 C1 C2 C7 0.3(2)
C11 C1 C2 C7 178.79(14)
C10 C1 C2 C3 -178.41(16)
C11 C1 C2 C3 0.1(2)
C7 C2 C3 C4 -1.9(2)
C1 C2 C3 C4 176.75(15)
C7 C2 C3 C18 178.01(14)
C1 C2 C3 C18 -3.3(2)
C2 C3 C4 C5 2.5(3)
C18 C3 C4 C5 -177.47(15)
C3 C4 C5 C6 -1.1(3)
C4 C5 C6 C7 -0.8(2)
C4 C5 C6 C26 -179.71(15)
C1 C2 C7 C6 -178.63(14)
C3 C2 C7 C6 0.1(2)
C1 C2 C7 C8 0.8(2)
C3 C2 C7 C8 179.53(14)
C5 C6 C7 C2 1.3(2)
C26 C6 C7 C2 -179.75(14)
C5 C6 C7 C8 -178.17(15)
C26 C6 C7 C8 0.8(2)
C2 C7 C8 C9 -1.5(2)
C6 C7 C8 C9 177.92(15)
C2 C7 C8 C19 178.52(14)
C6 C7 C8 C19 -2.0(2)
C7 C8 C9 C10 1.1(3)
C19 C8 C9 C10 -178.94(16)
C2 C1 C10 C9 -0.7(3)
C11 C1 C10 C9 -179.27(15)
C8 C9 C10 C1 0.0(3)
C18 N1 C11 O1 178.06(16)
C12 N1 C11 O1 -4.3(3)
C18 N1 C11 C1 -1.3(2)
C12 N1 C11 C1 176.29(15)
C10 C1 C11 O1 1.4(3)
C2 C1 C11 O1 -177.17(16)
C10 C1 C11 N1 -179.26(15)
C2 C1 C11 N1 2.2(2)
C11 N1 C12 C13 2.8(3)
C18 N1 C12 C13 -179.25(18)
C11 N1 C12 C17 -177.46(16)
C18 N1 C12 C17 0.53(17)
C17 C12 C13 C14 0.0(3)
N1 C12 C13 C14 179.79(17)
C12 C13 C14 C15 0.6(3)
C13 C14 C15 C16 -0.6(3)
C14 C15 C16 C17 -0.2(3)
C15 C16 C17 C12 0.8(3)
C15 C16 C17 N2 -178.99(17)
C13 C12 C17 C16 -0.8(3)
N1 C12 C17 C16 179.41(16)
C13 C12 C17 N2 179.05(15)
N1 C12 C17 N2 -0.76(19)
C18 N2 C17 C16 -179.52(18)
C18 N2 C17 C12 0.67(19)
C17 N2 C18 N1 -0.31(19)
C17 N2 C18 C3 179.41(16)
C11 N1 C18 N2 177.90(16)
C12 N1 C18 N2 -0.14(19)
C11 N1 C18 C3 -1.9(2)
C12 N1 C18 C3 -179.89(14)
C4 C3 C18 N2 4.4(3)
C2 C3 C18 N2 -175.56(16)
C4 C3 C18 N1 -175.92(15)
C2 C3 C18 N1 4.1(2)
C26 N3 C19 O2 -179.87(16)
C20 N3 C19 O2 -2.1(3)
C26 N3 C19 C8 0.9(2)
C20 N3 C19 C8 178.74(15)
C9 C8 C19 O2 2.0(3)
C7 C8 C19 O2 -178.00(16)
C9 C8 C19 N3 -178.80(15)
C7 C8 C19 N3 1.2(2)
C19 N3 C20 C21 4.0(3)
C26 N3 C20 C21 -177.86(17)
C19 N3 C20 C25 -177.90(15)
C26 N3 C20 C25 0.25(17)
C25 C20 C21 C22 2.1(3)
N3 C20 C21 C22 179.92(16)
C20 C21 C22 C23 -0.8(3)
C21 C22 C23 C24 -1.0(3)
C22 C23 C24 C25 1.4(3)
C23 C24 C25 C20 -0.2(3)
C23 C24 C25 N4 -179.75(17)
C21 C20 C25 C24 -1.7(3)
N3 C20 C25 C24 -179.97(15)
C21 C20 C25 N4 177.99(15)
N3 C20 C25 N4 -0.34(18)
C26 N4 C25 C24 179.87(17)
C26 N4 C25 C20 0.28(18)
C25 N4 C26 N3 -0.11(18)
C25 N4 C26 C6 -179.84(16)
C19 N3 C26 N4 178.09(15)
C20 N3 C26 N4 -0.10(19)
C19 N3 C26 C6 -2.1(2)
C20 N3 C26 C6 179.66(14)
C5 C6 C26 N4 -0.1(3)
C7 C6 C26 N4 -179.10(16)
C5 C6 C26 N3 -179.86(15)
C7 C6 C26 N3 1.2(2)

_cod_database_fobs_code 2108400
